data_4031401
loop_
_publ_author_name
'Bohra, R.'
'Roesky, H.W.'
'Noltemeyer, M.'
'Sheldrick, G.M.'

_publ_section_title
;
 Preparation and crystal structures of (As (C F3)2 O (O H)2) (As (C F3) O
 (O H) Cl)2 and As4 (C F3)6 O6 (O H)2 a novel cage structure containing
 four- and sixcoordinated arsenic
;
_journal_name_full
;
Journal of the Chemical Society. Dalton Transactions, Inorganic Chemistry 
(1972-)
;
_journal_page_first 2011
_journal_page_last 2014
_journal_volume 1984
_journal_year 1984
_chemical_formula_sum 'C6 H2 As4 F18 O8'
_chemical_name_systematic 'As4 (C F3)6 O6 (O H)2'
_space_group_IT_number 14
_symmetry_space_group_name_Hall '-P 2yn'
_symmetry_space_group_name_H-M 'P 1 21/n 1'
_cell_angle_alpha 90
_cell_angle_beta 104.17
_cell_angle_gamma 90
_cell_formula_units_Z 2
_cell_length_a 8.803
_cell_length_b 10.114
_cell_length_c 12.567
_cell_volume 1084.841
_citation_journal_id_ASTM JCDTBI
_cod_data_source_file Bohra_JCDTBI_1984_1075.cif
_cod_data_source_block C6H2As4F18O8
_cod_original_sg_symbol_Hall '-P 2ybc (x-z,y,z)'
_cod_database_code 4031401

loop_
_symmetry_equiv_pos_as_xyz
x,y,z
-x+1/2,y+1/2,-z+1/2
-x,-y,-z
x-1/2,-y-1/2,z-1/2

loop_
_atom_site_label
_atom_site_type_symbol
_atom_site_fract_x
_atom_site_fract_y
_atom_site_fract_z
_atom_site_occupancy
_atom_site_U_iso_or_equiv
O2 O-2 0.4216 0.034 -0.0873 1 0.0
F12 F-1 0.9322 -0.1108 0.0253 0.335 0.0
As1 As+2 0.6088 -0.0546 -0.0508 1 0.0
C3 C+4 0.6253 -0.0549 -0.2087 1 0.0
F5 F-1 0.7887 -0.2831 0.0205 0.665 0.0
F14 F-1 0.777 -0.0449 -0.2122 0.41 0.0
F13 F-1 0.569 0.0609 -0.2618 0.41 0.0
C1 C+4 0.8061 -0.1615 0.012 1 0.0
F6 F-1 0.8811 -0.1122 0.1102 0.665 0.0
C2 C+4 0.7256 0.3828 0.0134 1 0.0
F11 F-1 0.78 -0.2425 0.0868 0.335 0.0
F8 F-1 0.7125 0.033 -0.2342 0.59 0.0
F10 F-1 0.813 -0.2604 -0.0696 0.335 0.0
F2 F-1 0.8681 0.3986 0.0006 1 0.0
F4 F-1 0.9076 -0.1427 -0.0459 0.665 0.0
F3 F-1 0.6267 0.4033 -0.0829 1 0.0
O3 O-2 0.493 -0.2155 -0.0749 1 0.0
F9 F-1 0.4857 -0.0519 -0.2739 0.59 0.0
O1 O-2 0.7277 0.1043 -0.0301 1 0.0
F1 F-1 0.6956 0.4727 0.0798 1 0.0
O4 O-2 0.8437 0.1834 0.2082 1 0.0
F15 F-1 0.5735 -0.1468 -0.2679 0.41 0.0
F7 F-1 0.6779 -0.1762 -0.2332 0.59 0.0
As2 As+2 0.6962 0.2055 0.0696 1 0.0
